data_1504590
loop_
_publ_author_name
'Beer, Stephan'
'Brandhorst, Kai'
'Grunenberg, J\"org'
'Hrib, Cristian G.'
'Jones, Peter G.'
'Tamm, Matthias'

_publ_section_title
;
 Preparation of cyclophanes by room-temperature ring-closing alkyne
 metathesis with imidazolin-2-iminato tungsten alkylidyne complexes.
;
_journal_issue 5
_journal_name_full 'Organic letters'
_journal_page_first 981
_journal_page_last 984
_journal_paper_doi 10.1021/ol800154y
_journal_volume 10
_journal_year 2008
_chemical_formula_sum 'C14 H16 O2'
_chemical_formula_weight 216.27
_chemical_name_systematic
; 
 ? 
;
_space_group_IT_number 14
_symmetry_cell_setting monoclinic
_symmetry_space_group_name_Hall '-P 2ybc'
_symmetry_space_group_name_H-M 'P 1 21/c 1'
_atom_sites_solution_hydrogens geom
_atom_sites_solution_primary direct
_atom_sites_solution_secondary difmap
_audit_creation_method SHELXL-97
_cell_angle_alpha 90.00
_cell_angle_beta 93.057(14)
_cell_angle_gamma 90.00
_cell_formula_units_Z 4
_cell_length_a 8.292(4)
_cell_length_b 16.943(9)
_cell_length_c 8.169(4)
_cell_measurement_reflns_used 954
_cell_measurement_temperature 100(2)
_cell_measurement_theta_max 25
_cell_measurement_theta_min 2
_cell_volume 1146.0(10)
_computing_cell_refinement 'Bruker APEX2'
_computing_data_collection 'Bruker APEX2'
_computing_data_reduction 'Bruker APEX2'
_computing_molecular_graphics 'Bruker XP'
_computing_publication_material SHELXL-97
_computing_structure_refinement 'SHELXL-97 (Sheldrick, 1997)'
_computing_structure_solution 'SHELXS-97 (Sheldrick, 1990)'
_diffrn_ambient_temperature 100(2)
_diffrn_measured_fraction_theta_full 0.998
_diffrn_measured_fraction_theta_max 0.998
_diffrn_measurement_device_type 'Bruker APEX2 CCD'
_diffrn_measurement_method '\w- and \f-scans'
_diffrn_radiation_monochromator graphite
_diffrn_radiation_source 'fine-focus sealed tube'
_diffrn_radiation_type MoK\a
_diffrn_radiation_wavelength 0.71073
_diffrn_reflns_av_R_equivalents 0.1899
_diffrn_reflns_av_sigmaI/netI 0.1394
_diffrn_reflns_limit_h_max 9
_diffrn_reflns_limit_h_min -9
_diffrn_reflns_limit_k_max 20
_diffrn_reflns_limit_k_min -20
_diffrn_reflns_limit_l_max 9
_diffrn_reflns_limit_l_min -9
_diffrn_reflns_number 17243
_diffrn_reflns_theta_full 25.00
_diffrn_reflns_theta_max 25.02
_diffrn_reflns_theta_min 3.44
_diffrn_standards_decay_% 0
_exptl_absorpt_coefficient_mu 0.082
_exptl_absorpt_correction_type none
_exptl_crystal_colour yellow
_exptl_crystal_density_diffrn 1.253
_exptl_crystal_density_method 'not measured'
_exptl_crystal_description tablet
_exptl_crystal_F_000 464
_exptl_crystal_size_max 0.10
_exptl_crystal_size_mid 0.05
_exptl_crystal_size_min 0.03
_refine_diff_density_max 0.271
_refine_diff_density_min -0.310
_refine_diff_density_rms 0.074
_refine_ls_extinction_coef 0.045(5)
_refine_ls_extinction_expression Fc^*^=kFc[1+0.001xFc^2^\l^3^/sin(2\q)]^-1/4^
_refine_ls_extinction_method SHELXL
_refine_ls_goodness_of_fit_ref 0.987
_refine_ls_hydrogen_treatment 'methyls rigid and others riding'
_refine_ls_matrix_type full
_refine_ls_number_parameters 146
_refine_ls_number_reflns 2027
_refine_ls_number_restraints 0
_refine_ls_restrained_S_all 0.987
_refine_ls_R_factor_all 0.1606
_refine_ls_R_factor_gt 0.0583
_refine_ls_shift/su_max 0.000
_refine_ls_shift/su_mean 0.000
_refine_ls_structure_factor_coef Fsqd
_refine_ls_weighting_details 'calc w=1/[\s^2^(Fo^2^)+(0.0701P)^2^+0.0000P] where P=(Fo^2^+2Fc^2^)/3'
_refine_ls_weighting_scheme calc
_refine_ls_wR_factor_gt 0.1181
_refine_ls_wR_factor_ref 0.1597
_reflns_number_gt 1002
_reflns_number_total 2027
_reflns_threshold_expression >2sigma(I)
_cod_data_source_file ol800154y-file004.cif
_cod_data_source_block steph94
_cod_original_cell_volume 1146.1(10)
_cod_original_sg_symbol_H-M 'P 21/c'
_cod_database_code 1504590

loop_
_symmetry_equiv_pos_as_xyz
'x, y, z'
'-x, y+1/2, -z+1/2'
'-x, -y, -z'
'x, -y-1/2, z-1/2'

loop_
_atom_site_label
_atom_site_type_symbol
_atom_site_fract_x
_atom_site_fract_y
_atom_site_fract_z
_atom_site_U_iso_or_equiv
_atom_site_adp_type
_atom_site_occupancy
_atom_site_symmetry_multiplicity
_atom_site_calc_flag
_atom_site_refinement_flags
O1 O 0.6298(3) 0.63678(13) 0.2032(3) 0.0258(7) Uani 1 1 d .
O2 O 0.0620(3) 0.74305(13) 0.1404(3) 0.0269(7) Uani 1 1 d .
C1 C 0.3717(5) 0.8238(2) 0.2048(4) 0.0279(9) Uani 1 1 d .
C2 C 0.4918(5) 0.7954(2) 0.2652(4) 0.0269(9) Uani 1 1 d .
C3 C 0.6376(4) 0.7605(2) 0.3449(4) 0.0297(10) Uani 1 1 d .
H3A H 0.6559 0.7841 0.4553 0.036 Uiso 1 1 calc R
H3B H 0.7315 0.7739 0.2804 0.036 Uiso 1 1 calc R
C4 C 0.6274(4) 0.6718(2) 0.3616(4) 0.0289(9) Uani 1 1 d .
H4A H 0.7199 0.6522 0.4319 0.035 Uiso 1 1 calc R
H4B H 0.5265 0.6572 0.4136 0.035 Uiso 1 1 calc R
C5 C 0.5746(4) 0.55674(19) 0.2000(5) 0.0300(10) Uani 1 1 d .
H5A H 0.6267 0.5279 0.2940 0.036 Uiso 1 1 calc R
H5B H 0.6078 0.5311 0.0982 0.036 Uiso 1 1 calc R
C6 C 0.3923(4) 0.5508(2) 0.2078(4) 0.0252(9) Uani 1 1 d .
C7 C 0.2918(4) 0.6095(2) 0.1401(4) 0.0247(9) Uani 1 1 d .
H7 H 0.3383 0.6546 0.0921 0.030 Uiso 1 1 calc R
C8 C 0.1236(4) 0.6032(2) 0.1413(4) 0.0237(9) Uani 1 1 d .
C9 C 0.0585(5) 0.5365(2) 0.2124(4) 0.0304(10) Uani 1 1 d .
H9 H -0.0554 0.5310 0.2145 0.037 Uiso 1 1 calc R
C10 C 0.1580(4) 0.4780(2) 0.2801(5) 0.0341(10) Uani 1 1 d .
H10 H 0.1118 0.4328 0.3279 0.041 Uiso 1 1 calc R
C11 C 0.3237(4) 0.4850(2) 0.2785(4) 0.0313(10) Uani 1 1 d .
H11 H 0.3911 0.4448 0.3258 0.038 Uiso 1 1 calc R
C12 C 0.2259(4) 0.8581(2) 0.1244(4) 0.0293(9) Uani 1 1 d .
H12A H 0.2578 0.9006 0.0495 0.035 Uiso 1 1 calc R
H12B H 0.1601 0.8823 0.2088 0.035 Uiso 1 1 calc R
C13 C 0.1234(4) 0.79834(19) 0.0279(4) 0.0276(9) Uani 1 1 d .
H13A H 0.0331 0.8253 -0.0335 0.033 Uiso 1 1 calc R
H13B H 0.1895 0.7707 -0.0517 0.033 Uiso 1 1 calc R
C14 C 0.0174(4) 0.66760(19) 0.0711(4) 0.0291(10) Uani 1 1 d .
H14A H 0.0260 0.6695 -0.0492 0.035 Uiso 1 1 calc R
H14B H -0.0964 0.6560 0.0934 0.035 Uiso 1 1 calc R

loop_
_atom_site_aniso_label
_atom_site_aniso_U_11
_atom_site_aniso_U_22
_atom_site_aniso_U_33
_atom_site_aniso_U_23
_atom_site_aniso_U_13
_atom_site_aniso_U_12
O1 0.0245(15) 0.0251(14) 0.0280(15) -0.0028(11) 0.0037(11) -0.0014(12)
O2 0.0314(16) 0.0212(13) 0.0286(14) 0.0009(11) 0.0060(11) -0.0005(12)
C1 0.033(3) 0.022(2) 0.030(2) -0.0027(18) 0.0085(19) -0.001(2)
C2 0.032(3) 0.022(2) 0.027(2) -0.0041(17) 0.0058(18) -0.006(2)
C3 0.027(2) 0.030(2) 0.032(2) -0.0043(18) 0.0041(17) -0.0065(19)
C4 0.026(2) 0.037(2) 0.024(2) 0.0033(19) 0.0009(15) -0.0007(19)
C5 0.027(2) 0.019(2) 0.045(2) -0.0021(17) 0.0068(17) 0.0019(18)
C6 0.026(2) 0.020(2) 0.030(2) -0.0059(17) 0.0049(17) 0.0024(17)
C7 0.028(2) 0.021(2) 0.026(2) 0.0006(17) 0.0078(17) -0.0006(18)
C8 0.022(2) 0.0192(19) 0.030(2) -0.0018(17) 0.0005(16) -0.0015(17)
C9 0.025(2) 0.029(2) 0.037(2) 0.0001(18) 0.0001(17) -0.0049(19)
C10 0.026(3) 0.022(2) 0.054(3) 0.010(2) 0.0022(19) -0.0034(19)
C11 0.034(3) 0.018(2) 0.042(3) 0.0026(18) 0.0030(19) 0.0043(19)
C12 0.030(2) 0.024(2) 0.035(2) 0.0024(18) 0.0086(18) -0.0009(19)
C13 0.028(2) 0.028(2) 0.027(2) 0.0079(17) 0.0046(16) 0.0016(18)
C14 0.026(2) 0.027(2) 0.035(2) -0.0002(18) -0.0003(17) -0.0021(18)

loop_
_atom_type_symbol
_atom_type_description
_atom_type_scat_dispersion_real
_atom_type_scat_dispersion_imag
_atom_type_scat_source
C C 0.0033 0.0016 'International Tables Vol C Tables 4.2.6.8 and 6.1.1.4'
H H 0.0000 0.0000 'International Tables Vol C Tables 4.2.6.8 and 6.1.1.4'
O O 0.0106 0.0060 'International Tables Vol C Tables 4.2.6.8 and 6.1.1.4'

loop_
_geom_angle_atom_site_label_1
_geom_angle_atom_site_label_2
_geom_angle_atom_site_label_3
_geom_angle
C4 O1 C5 113.0(3)
C13 O2 C14 115.0(2)
C2 C1 C12 177.9(4)
C1 C2 C3 178.1(4)
C2 C3 C4 113.1(3)
O1 C4 C3 109.2(3)
O1 C5 C6 112.3(3)
C11 C6 C7 119.2(3)
C11 C6 C5 120.0(3)
C7 C6 C5 120.8(3)
C6 C7 C8 121.2(3)
C9 C8 C7 118.3(3)
C9 C8 C14 121.2(3)
C7 C8 C14 120.5(3)
C10 C9 C8 120.7(3)
C11 C10 C9 120.4(3)
C10 C11 C6 120.2(3)
C1 C12 C13 113.2(3)
O2 C13 C12 108.2(3)
O2 C14 C8 111.3(3)

loop_
_geom_bond_atom_site_label_1
_geom_bond_atom_site_label_2
_geom_bond_distance
O1 C4 1.424(4)
O1 C5 1.431(4)
O2 C13 1.426(4)
O2 C14 1.439(4)
C1 C2 1.189(5)
C1 C12 1.465(5)
C2 C3 1.466(5)
C3 C4 1.513(5)
C5 C6 1.520(5)
C6 C11 1.391(5)
C6 C7 1.393(5)
C7 C8 1.399(5)
C8 C9 1.392(5)
C8 C14 1.497(5)
C9 C10 1.385(5)
C10 C11 1.380(5)
C12 C13 1.517(4)

loop_
_geom_torsion_atom_site_label_1
_geom_torsion_atom_site_label_2
_geom_torsion_atom_site_label_3
_geom_torsion_atom_site_label_4
_geom_torsion
C12 C1 C2 C3 -170(8)
C1 C2 C3 C4 88(12)
C5 O1 C4 C3 -163.0(3)
C2 C3 C4 O1 68.9(4)
C4 O1 C5 C6 74.9(4)
O1 C5 C6 C11 -150.8(3)
O1 C5 C6 C7 31.3(4)
C11 C6 C7 C8 -0.3(5)
C5 C6 C7 C8 177.6(3)
C6 C7 C8 C9 0.0(5)
C6 C7 C8 C14 178.7(3)
C7 C8 C9 C10 0.0(5)
C14 C8 C9 C10 -178.6(3)
C8 C9 C10 C11 0.2(6)
C9 C10 C11 C6 -0.4(6)
C7 C6 C11 C10 0.5(5)
C5 C6 C11 C10 -177.5(3)
C2 C1 C12 C13 64(11)
C14 O2 C13 C12 -156.9(3)
C1 C12 C13 O2 65.7(4)
C13 O2 C14 C8 114.4(3)
C9 C8 C14 O2 125.8(3)
C7 C8 C14 O2 -52.9(4)

loop_
_cod_related_entry_id
_cod_related_entry_code
_cod_related_entry_database
1 21119083 ChemSpider
